data_4000359
_journal_name_full 'Chemistry of Materials'
_journal_paper_doi 10.1021/cm034709r
_journal_year 2004
_chemical_formula_sum 'C27 H18 In N3 O3'
_space_group_IT_number 1
_symmetry_cell_setting triclinic
_symmetry_Int_Tables_number 1
_symmetry_space_group_name_Hall 'P 1'
_symmetry_space_group_name_H-M 'P 1'
_cell_angle_alpha 108.4642
_cell_angle_beta 96.8999
_cell_angle_gamma 91.4416
_cell_formula_units_Z 2
_cell_length_a 8.3586
_cell_length_b 10.3240
_cell_length_c 13.1758
_cod_original_sg_symbol_H-M P1
_cod_struct_determination_method theoretical
_cod_database_code 4000359

loop_
_symmetry_equiv_pos_as_xyz
x,y,z

loop_
_atom_site_label
_atom_site_type_symbol
_atom_site_fract_x
_atom_site_fract_y
_atom_site_fract_z
_atom_site_U_iso_or_equiv
_atom_site_adp_type
_atom_site_occupancy
In1 In 0.21583 0.30706 0.24657 0.04116 Uani 1.00
O2 O 0.05206 0.18425 0.10689 0.04657 Uani 1.00
O3 O 0.23634 0.15867 0.32978 0.05448 Uani 1.00
O4 O 0.35819 0.48082 0.36031 0.05205 Uani 1.00
N5 N 0.03011 0.43681 0.32901 0.03854 Uani 1.00
N6 N 0.22658 0.41696 0.12376 0.04292 Uani 1.00
N7 N 0.42971 0.19213 0.18687 0.04546 Uani 1.00
C8 C 0.00252 0.66041 0.45365 0.04484 Uani 1.00
C9 C 1.02861 0.85246 1.07959 0.05225 Uani 1.00
C10 C 1.02919 0.80562 1.16795 0.06041 Uani 1.00
C11 C 0.04991 0.31558 -0.16095 0.05877 Uani 1.00
C12 C 0.05203 0.22296 0.02146 0.04108 Uani 1.00
C13 C 0.07717 0.78443 0.52439 0.05744 Uani 1.00
C14 C 0.09870 0.55798 0.39725 0.03856 Uani 1.00
C15 C 1.12860 0.58970 0.68611 0.04520 Uani 1.00
C16 C 0.13767 0.39385 -0.06210 0.04800 Uani 1.00
C17 C 0.13957 0.34690 0.02793 0.03967 Uani 1.00
C18 C 1.16481 0.37057 0.56324 0.05150 Uani 1.00
C19 C 1.23094 0.49455 0.63242 0.04996 Uani 1.00
C20 C 0.27111 0.57759 0.41202 0.04363 Uani 1.00
C21 C 0.30978 0.53315 0.13753 0.05400 Uani 1.00
C22 C 0.31128 0.58739 0.05329 0.06017 Uani 1.00
C23 C 0.34953 0.07395 0.30250 0.04653 Uani 1.00
C24 C 0.40345 1.10937 0.76005 0.07709 Uani 1.00
C25 C 0.42385 1.00254 0.80381 0.05787 Uani 1.00
C26 C 0.45269 0.08769 0.22679 0.04564 Uani 1.00
C27 C 0.50238 1.12149 0.68705 0.07486 Uani 1.00
C28 C 0.52303 0.21394 0.11884 0.05694 Uani 1.00
C29 C 0.62287 1.03205 0.65545 0.06033 Uani 1.00
C30 C 0.64913 0.13149 0.08672 0.06508 Uani 1.00
C31 C 0.66187 0.29810 0.51657 0.05442 Uani 1.00
C32 C 0.67461 0.02388 0.12498 0.07323 Uani 1.00
C33 C 0.75751 0.19700 0.46232 0.06376 Uani 1.00
C34 C 0.77351 0.48212 1.04542 0.05876 Uani 1.00
H35 H 1.08673 0.95318 1.08937 0.00000 Uiso 1.00
H36 H 1.09613 0.86888 1.24536 0.00000 Uiso 1.00
H37 H 0.04683 0.35108 -0.23124 0.00000 Uiso 1.00
H38 H 0.00177 0.86151 0.56952 0.00000 Uiso 1.00
H39 H 1.17451 0.69066 0.74230 0.00000 Uiso 1.00
H40 H 1.24012 0.29408 0.51655 0.00000 Uiso 1.00
H41 H 1.36189 0.51960 0.64369 0.00000 Uiso 1.00
H42 H 0.37657 0.58337 0.21819 0.00000 Uiso 1.00
H43 H 0.38013 0.68500 0.06873 0.00000 Uiso 1.00
H44 H 0.30653 1.17832 0.78238 0.00000 Uiso 1.00
H45 H 0.48647 1.20307 0.65055 0.00000 Uiso 1.00
H46 H 0.49651 0.30086 0.08988 0.00000 Uiso 1.00
H47 H 0.69806 1.04494 0.59613 0.00000 Uiso 1.00
H48 H 0.72787 0.15360 0.03257 0.00000 Uiso 1.00
H49 H 0.52978 0.28193 0.50106 0.00000 Uiso 1.00
H50 H 0.77511 -0.04112 0.10214 0.00000 Uiso 1.00
H51 H 0.69787 0.10040 0.40666 0.00000 Uiso 1.00
H52 H 0.77421 0.44216 1.11348 0.00000 Uiso 1.00
In53 In 0.78454 0.69307 0.75347 0.04116 Uani 1.00
O54 O 0.94801 0.81580 0.89324 0.04657 Uani 1.00
O55 O 0.76381 0.84135 0.67033 0.05448 Uani 1.00
O56 O 0.64182 0.51916 0.63986 0.05205 Uani 1.00
N57 N 0.96992 0.56317 0.67099 0.03854 Uani 1.00
N58 N 0.77349 0.58312 0.87631 0.04292 Uani 1.00
N59 N 0.57030 0.80790 0.81318 0.04546 Uani 1.00
C60 C 0.99741 0.33960 0.54630 0.04484 Uani 1.00
C61 C -0.02857 0.14753 -0.07945 0.05225 Uani 1.00
C62 C -0.02920 0.19431 -0.16785 0.06041 Uani 1.00
C63 C 0.95009 0.68435 1.16103 0.05877 Uani 1.00
C64 C 0.94802 0.77706 0.97867 0.04108 Uani 1.00
C65 C 0.92273 0.21560 0.47554 0.05744 Uani 1.00
C66 C 0.90126 0.44201 0.60277 0.03856 Uani 1.00
C67 C -0.12857 0.41028 0.31383 0.04520 Uani 1.00
C68 C 0.86234 0.60612 1.06216 0.04800 Uani 1.00
C69 C 0.86047 0.65312 0.97216 0.03967 Uani 1.00
C70 C -0.16488 0.62942 0.43667 0.05150 Uani 1.00
C71 C -0.23097 0.50542 0.36748 0.04996 Uani 1.00
C72 C 0.72885 0.42243 0.58805 0.04363 Uani 1.00
C73 C 0.69029 0.46691 0.86249 0.05400 Uani 1.00
C74 C 0.68878 0.41260 0.94670 0.06017 Uani 1.00
C75 C 0.65052 0.92602 0.69753 0.04653 Uani 1.00
C76 C 0.59648 -0.10946 0.23981 0.07709 Uani 1.00
C77 C 0.57610 -0.00256 0.19612 0.05787 Uani 1.00
C78 C 0.54731 0.91231 0.77322 0.04564 Uani 1.00
C79 C 0.49755 -0.12164 0.31280 0.07486 Uani 1.00
C80 C 0.47691 0.78612 0.88119 0.05694 Uani 1.00
C81 C 0.37713 -0.03217 0.34448 0.06033 Uani 1.00
C82 C 0.35074 0.86854 0.91324 0.06508 Uani 1.00
C83 C 0.33807 0.70195 0.48344 0.05442 Uani 1.00
C84 C 0.32527 0.97611 0.87493 0.07323 Uani 1.00
C85 C 0.24239 0.80306 0.53762 0.06376 Uani 1.00
C86 C 0.22651 0.51783 -0.04541 0.05876 Uani 1.00
H87 H -0.08668 0.04683 -0.08914 0.00000 Uiso 1.00
H88 H -0.09618 0.13105 -0.24525 0.00000 Uiso 1.00
H89 H 0.95319 0.64882 1.23130 0.00000 Uiso 1.00
H90 H 0.99813 0.13853 0.43039 0.00000 Uiso 1.00
H91 H -0.17448 0.30932 0.25763 0.00000 Uiso 1.00
H92 H -0.24023 0.70592 0.48330 0.00000 Uiso 1.00
H93 H -0.36192 0.48037 0.35618 0.00000 Uiso 1.00
H94 H 0.62353 0.41675 0.78180 0.00000 Uiso 1.00
H95 H 0.61997 0.31496 0.93122 0.00000 Uiso 1.00
H96 H 0.69336 -0.17841 0.21740 0.00000 Uiso 1.00
H97 H 0.51341 -0.20332 0.34920 0.00000 Uiso 1.00
H98 H 0.50342 0.69925 0.91020 0.00000 Uiso 1.00
H99 H 0.30192 -0.04511 0.40378 0.00000 Uiso 1.00
H100 H 0.27194 0.84645 0.96738 0.00000 Uiso 1.00
H101 H 0.47015 0.71818 0.49895 0.00000 Uiso 1.00
H102 H 0.22471 1.04107 0.89771 0.00000 Uiso 1.00
H103 H 0.30202 0.89968 0.59322 0.00000 Uiso 1.00
H104 H 0.22583 0.55776 -0.11349 0.00000 Uiso 1.00
